data_7018933
loop_
_publ_author_name
'Liu, Dongsheng'
'Sui, Yan'
'Wang, Tianwei'
'Huang, Changcang'
'Chen, Jianzhong'
'You, Xiaozeng'

_publ_section_title
;
 Two isomorphous Mn(ii) and Co(ii) 5-amino-tetrazolate coordination
 polymers with magnetic \D-chains: crystal structures and magnetic
 properties.
;
_journal_issue 17
_journal_name_full 'Dalton transactions (Cambridge, England : 2003)'
_journal_page_first 5301
_journal_page_last 5306
_journal_paper_doi 10.1039/c2dt12495e
_journal_volume 41
_journal_year 2012
_chemical_formula_moiety '2(C13 H13 Mn2 N7 O6), (H2 O)'
_chemical_formula_sum 'C26 H28 Mn4 N14 O13'
_chemical_formula_weight 964.38
_space_group_IT_number 14
_symmetry_cell_setting monoclinic
_symmetry_space_group_name_Hall '-P 2yn'
_symmetry_space_group_name_H-M 'P 1 21/n 1'
_atom_sites_solution_hydrogens geom
_atom_sites_solution_primary direct
_atom_sites_solution_secondary difmap
_audit_creation_method SHELXL-97
_audit_update_record
;
2012-01-31 # Formatted by publCIF
;
_cell_angle_alpha 90.00
_cell_angle_beta 90.17(3)
_cell_angle_gamma 90.00
_cell_formula_units_Z 2
_cell_length_a 10.092(2)
_cell_length_b 6.8365(14)
_cell_length_c 26.072(5)
_cell_measurement_reflns_used 25
_cell_measurement_temperature 298(2)
_cell_measurement_theta_max 18
_cell_measurement_theta_min 12
_cell_volume 1798.8(6)
_computing_cell_refinement CrystalClear
_computing_data_collection 'CrystalClear (Rigaku, 2002)'
_computing_data_reduction CrystalClear
_computing_molecular_graphics SHELXTL
_computing_publication_material SHELXTL
_computing_structure_refinement SHELXTL
_computing_structure_solution 'SHELXTL (Siemens, 1994)'
_diffrn_ambient_temperature 298(2)
_diffrn_measured_fraction_theta_full 0.996
_diffrn_measured_fraction_theta_max 0.996
_diffrn_measurement_device_type 'Rigaku Mercury CCD area-detector'
_diffrn_measurement_method \w
_diffrn_radiation_monochromator graphite
_diffrn_radiation_source 'fine-focus sealed tube'
_diffrn_radiation_type MoK\a
_diffrn_radiation_wavelength 0.71073
_diffrn_reflns_av_R_equivalents 0.0424
_diffrn_reflns_av_sigmaI/netI 0.0394
_diffrn_reflns_limit_h_max 12
_diffrn_reflns_limit_h_min -12
_diffrn_reflns_limit_k_max 8
_diffrn_reflns_limit_k_min -8
_diffrn_reflns_limit_l_max 29
_diffrn_reflns_limit_l_min -32
_diffrn_reflns_number 12707
_diffrn_reflns_theta_full 26.38
_diffrn_reflns_theta_max 26.38
_diffrn_reflns_theta_min 3.08
_diffrn_standards_decay_% 0
_diffrn_standards_interval_time None
_diffrn_standards_number None
_exptl_absorpt_coefficient_mu 1.456
_exptl_absorpt_correction_T_max 0.742
_exptl_absorpt_correction_T_min 0.699
_exptl_absorpt_correction_type multi-scan
_exptl_absorpt_process_details 'RAPID AUTO (Rigaku Corporation, 1998)'
_exptl_crystal_colour Colourless
_exptl_crystal_density_diffrn 1.781
_exptl_crystal_density_method 'not measured'
_exptl_crystal_description Parallelepiped
_exptl_crystal_F_000 972
_exptl_crystal_size_max 0.25
_exptl_crystal_size_mid 0.24
_exptl_crystal_size_min 0.20
_refine_diff_density_max 0.970
_refine_diff_density_min -0.389
_refine_diff_density_rms 0.114
_refine_ls_extinction_method none
_refine_ls_goodness_of_fit_ref 1.098
_refine_ls_hydrogen_treatment mixed
_refine_ls_matrix_type full
_refine_ls_number_parameters 285
_refine_ls_number_reflns 3675
_refine_ls_number_restraints 7
_refine_ls_restrained_S_all 1.097
_refine_ls_R_factor_all 0.0626
_refine_ls_R_factor_gt 0.0563
_refine_ls_shift/su_max 0.013
_refine_ls_shift/su_mean 0.001
_refine_ls_structure_factor_coef Fsqd
_refine_ls_weighting_details 'calc w=1/[\s^2^(Fo^2^)+(0.0696P)^2^+4.9313P] where P=(Fo^2^+2Fc^2^)/3'
_refine_ls_weighting_scheme calc
_refine_ls_wR_factor_gt 0.1448
_refine_ls_wR_factor_ref 0.1492
_reflns_number_gt 3373
_reflns_number_total 3675
_reflns_threshold_expression >2sigma(I)
_cod_data_source_file c2dt12495e.txt
_cod_data_source_block compound1Mn
_cod_original_sg_symbol_H-M P21/n
_cod_database_code 7018933

loop_
_symmetry_equiv_pos_as_xyz
'x, y, z'
'-x+1/2, y+1/2, -z+1/2'
'-x, -y, -z'
'x-1/2, -y-1/2, z-1/2'

loop_
_atom_site_label
_atom_site_type_symbol
_atom_site_fract_x
_atom_site_fract_y
_atom_site_fract_z
_atom_site_U_iso_or_equiv
_atom_site_adp_type
_atom_site_occupancy
_atom_site_symmetry_multiplicity
_atom_site_calc_flag
_atom_site_refinement_flags
Mn1 Mn 0.37679(5) 0.42566(8) 0.13235(2) 0.01864(18) Uani 1 1 d .
Mn2 Mn 0.25040(5) 0.67394(8) 0.24974(2) 0.01840(18) Uani 1 1 d .
O1 O 1.0528(3) 0.2604(4) 0.22550(12) 0.0313(7) Uani 1 1 d .
O2 O 1.0553(3) 0.5880(4) 0.22438(13) 0.0314(7) Uani 1 1 d .
O3 O -0.3022(3) 0.3190(5) 0.04116(14) 0.0383(8) Uani 1 1 d .
O4 O -0.2759(3) 0.6343(6) 0.02430(14) 0.0441(9) Uani 1 1 d .
O5 O 0.3413(3) 0.4235(4) 0.21538(11) 0.0198(6) Uani 1 1 d D
OW1 O 0.4468(3) 0.4173(6) 0.05567(11) 0.0383(8) Uani 1 1 d D
OW2 O -0.2036(7) 1.0023(8) -0.0192(2) 0.0338(15) Uani 0.50 1 d PD
N1 N 0.6014(3) 0.4266(5) 0.16006(14) 0.0260(8) Uani 1 1 d .
N2 N 0.1631(3) 0.4427(5) 0.10144(14) 0.0266(8) Uani 1 1 d .
N3 N 0.5085(5) 0.9277(7) 0.07441(18) 0.0406(11) Uani 1 1 d .
N4 N 0.3742(3) 1.0873(5) 0.13628(13) 0.0219(7) Uani 1 1 d .
N5 N 0.2975(3) 1.0193(5) 0.17481(13) 0.0219(7) Uani 1 1 d .
N6 N 0.2994(3) 0.8294(5) 0.17493(13) 0.0217(7) Uani 1 1 d .
N7 N 0.3779(3) 0.7638(5) 0.13661(12) 0.0211(7) Uani 1 1 d .
C1 C 0.6615(4) 0.2614(7) 0.17457(19) 0.0363(11) Uani 1 1 d .
H3 H 0.6148 0.1446 0.1717 0.044 Uiso 1 1 calc R
C2 C 0.7894(4) 0.2550(7) 0.19354(19) 0.0347(11) Uani 1 1 d .
H6 H 0.8270 0.1363 0.2032 0.042 Uiso 1 1 calc R
C3 C 0.8605(4) 0.4256(6) 0.19806(15) 0.0216(8) Uani 1 1 d .
C4 C 0.8006(4) 0.5977(6) 0.18306(19) 0.0315(10) Uani 1 1 d .
H12 H 0.8456 0.7161 0.1854 0.038 Uiso 1 1 calc R
C5 C 0.6718(4) 0.5905(7) 0.1644(2) 0.0346(11) Uani 1 1 d .
H11 H 0.6322 0.7072 0.1543 0.042 Uiso 1 1 calc R
C6 C 1.0023(4) 0.4237(6) 0.21751(16) 0.0224(8) Uani 1 1 d .
C7 C 0.1113(4) 0.6116(7) 0.08363(19) 0.0339(10) Uani 1 1 d .
H10 H 0.1633 0.7239 0.0851 0.041 Uiso 1 1 calc R
C8 C -0.0150(4) 0.6264(7) 0.06327(18) 0.0331(10) Uani 1 1 d .
H9 H -0.0464 0.7462 0.0515 0.040 Uiso 1 1 calc R
C9 C -0.0941(4) 0.4620(7) 0.06050(16) 0.0270(9) Uani 1 1 d .
C10 C -0.0414(4) 0.2877(7) 0.07751(18) 0.0336(10) Uani 1 1 d .
H5 H -0.0913 0.1734 0.0758 0.040 Uiso 1 1 calc R
C11 C 0.0862(4) 0.2836(7) 0.09708(18) 0.0318(10) Uani 1 1 d .
H7 H 0.1205 0.1641 0.1078 0.038 Uiso 1 1 calc R
C12 C -0.2352(4) 0.4732(7) 0.04006(16) 0.0275(9) Uani 1 1 d .
C13 C 0.4212(4) 0.9270(6) 0.11340(16) 0.0221(8) Uani 1 1 d .
HW1A H 0.5224(16) 0.387(7) 0.0464(14) 0.027 Uiso 1 1 d D
HW1B H 0.397(3) 0.406(7) 0.0303(10) 0.027 Uiso 1 1 d D
HW2A H -0.218(8) 0.896(5) -0.006(3) 0.027 Uiso 0.50 1 d PD
HW2B H -0.242(8) 1.087(7) -0.003(3) 0.027 Uiso 0.50 1 d PD
H4 H 0.416(2) 0.417(7) 0.2294(16) 0.027 Uiso 1 1 d D
H1 H 0.529(5) 0.818(9) 0.058(2) 0.044(16) Uiso 1 1 d .
H2 H 0.537(6) 1.029(9) 0.062(2) 0.055(19) Uiso 1 1 d .

loop_
_atom_site_aniso_label
_atom_site_aniso_U_11
_atom_site_aniso_U_22
_atom_site_aniso_U_33
_atom_site_aniso_U_23
_atom_site_aniso_U_13
_atom_site_aniso_U_12
Mn1 0.0167(3) 0.0155(3) 0.0237(3) 0.0004(2) -0.0030(2) 0.0007(2)
Mn2 0.0159(3) 0.0133(3) 0.0260(3) -0.0006(2) -0.0015(2) -0.0012(2)
O1 0.0181(14) 0.0265(17) 0.0493(19) 0.0020(14) -0.0101(13) 0.0028(12)
O2 0.0186(14) 0.0272(17) 0.0484(19) -0.0023(14) -0.0097(13) -0.0024(12)
O3 0.0223(15) 0.0360(19) 0.057(2) -0.0032(16) -0.0082(14) 0.0011(14)
O4 0.0287(17) 0.044(2) 0.059(2) 0.0091(18) -0.0182(16) 0.0040(15)
O5 0.0157(12) 0.0162(13) 0.0274(14) -0.0003(11) -0.0024(11) 0.0006(11)
OW1 0.0178(15) 0.072(3) 0.0247(16) 0.0033(16) -0.0020(12) 0.0012(16)
OW2 0.063(4) 0.006(3) 0.032(3) -0.001(2) 0.015(3) 0.002(3)
N1 0.0159(16) 0.031(2) 0.0309(19) 0.0007(15) -0.0055(14) -0.0009(14)
N2 0.0193(16) 0.032(2) 0.0291(18) -0.0025(15) -0.0048(14) 0.0012(14)
N3 0.053(3) 0.023(2) 0.046(3) 0.0005(19) 0.022(2) 0.0032(19)
N4 0.0221(17) 0.0170(17) 0.0265(18) 0.0027(13) 0.0002(13) -0.0011(13)
N5 0.0218(16) 0.0159(16) 0.0280(18) 0.0006(14) -0.0014(13) 0.0016(13)
N6 0.0205(16) 0.0157(16) 0.0289(18) -0.0012(13) -0.0027(13) 0.0010(13)
N7 0.0223(17) 0.0184(17) 0.0227(17) -0.0031(13) -0.0001(13) 0.0005(13)
C1 0.024(2) 0.026(2) 0.058(3) 0.006(2) -0.013(2) -0.0052(18)
C2 0.022(2) 0.026(2) 0.056(3) 0.008(2) -0.012(2) 0.0014(18)
C3 0.0156(18) 0.026(2) 0.0233(19) -0.0031(16) -0.0028(15) -0.0002(15)
C4 0.021(2) 0.021(2) 0.053(3) -0.001(2) -0.0078(19) -0.0018(17)
C5 0.022(2) 0.027(2) 0.055(3) 0.003(2) -0.013(2) 0.0062(18)
C6 0.0136(17) 0.027(2) 0.026(2) -0.0003(16) -0.0033(15) 0.0020(15)
C7 0.027(2) 0.030(2) 0.045(3) 0.006(2) -0.014(2) -0.0005(18)
C8 0.029(2) 0.031(2) 0.039(3) 0.006(2) -0.0113(19) 0.0027(19)
C9 0.0198(19) 0.038(2) 0.023(2) -0.0046(18) -0.0031(15) 0.0059(17)
C10 0.023(2) 0.034(2) 0.043(3) -0.004(2) -0.0047(19) 0.0010(19)
C11 0.025(2) 0.029(2) 0.041(3) -0.001(2) -0.0084(19) 0.0062(18)
C12 0.022(2) 0.040(3) 0.021(2) -0.0030(18) -0.0025(15) 0.0064(19)
C13 0.0208(19) 0.019(2) 0.026(2) -0.0006(16) -0.0035(15) 0.0020(15)

loop_
_atom_type_symbol
_atom_type_description
_atom_type_scat_dispersion_real
_atom_type_scat_dispersion_imag
_atom_type_scat_source
C C 0.0033 0.0016 'International Tables Vol C Tables 4.2.6.8 and 6.1.1.4'
H H 0.0000 0.0000 'International Tables Vol C Tables 4.2.6.8 and 6.1.1.4'
N N 0.0061 0.0033 'International Tables Vol C Tables 4.2.6.8 and 6.1.1.4'
O O 0.0106 0.0060 'International Tables Vol C Tables 4.2.6.8 and 6.1.1.4'
Mn Mn 0.3368 0.7283 'International Tables Vol C Tables 4.2.6.8 and 6.1.1.4'

loop_
_geom_angle_atom_site_label_1
_geom_angle_atom_site_label_2
_geom_angle_atom_site_label_3
_geom_angle
_geom_angle_site_symmetry_1
_geom_angle_site_symmetry_3
OW1 Mn1 O5 169.78(11) . .
OW1 Mn1 N2 89.19(12) . .
O5 Mn1 N2 100.94(12) . .
OW1 Mn1 N7 94.05(13) . .
O5 Mn1 N7 87.71(10) . .
N2 Mn1 N7 88.32(12) . .
OW1 Mn1 N4 91.06(13) . 1_545
O5 Mn1 N4 87.01(11) . 1_545
N2 Mn1 N4 93.17(12) . 1_545
N7 Mn1 N4 174.69(12) . 1_545
OW1 Mn1 N1 88.09(12) . .
O5 Mn1 N1 81.88(12) . .
N2 Mn1 N1 175.84(13) . .
N7 Mn1 N1 88.74(12) . .
N4 Mn1 N1 90.02(12) 1_545 .
O5 Mn2 O5 179.56(9) . 2
O5 Mn2 O2 92.61(11) . 1_455
O5 Mn2 O2 87.27(11) 2 1_455
O5 Mn2 O1 87.10(11) . 2_655
O5 Mn2 O1 93.03(11) 2 2_655
O2 Mn2 O1 179.47(13) 1_455 2_655
O5 Mn2 N6 85.43(11) . .
O5 Mn2 N6 94.99(11) 2 .
O2 Mn2 N6 93.73(12) 1_455 .
O1 Mn2 N6 85.80(12) 2_655 .
O5 Mn2 N5 94.73(11) . 2_545
O5 Mn2 N5 84.85(11) 2 2_545
O2 Mn2 N5 86.70(12) 1_455 2_545
O1 Mn2 N5 93.77(12) 2_655 2_545
N6 Mn2 N5 179.54(12) . 2_545
C6 O1 Mn2 132.0(3) . 2_645
C6 O2 Mn2 132.5(3) . 1_655
Mn2 O5 Mn2 105.84(12) . 2_545
Mn2 O5 Mn1 118.62(12) . .
Mn2 O5 Mn1 119.70(12) 2_545 .
Mn2 O5 H4 104(3) . .
Mn2 O5 H4 99(3) 2_545 .
Mn1 O5 H4 106(3) . .
Mn1 OW1 HW1A 126(3) . .
Mn1 OW1 HW1B 123(3) . .
HW1A OW1 HW1B 107.2(17) . .
HW2A OW2 HW2B 108.6(19) . .
C5 N1 C1 116.4(4) . .
C5 N1 Mn1 122.4(3) . .
C1 N1 Mn1 121.0(3) . .
C11 N2 C7 116.3(4) . .
C11 N2 Mn1 122.0(3) . .
C7 N2 Mn1 121.7(3) . .
C13 N3 H1 121(4) . .
C13 N3 H2 123(4) . .
H1 N3 H2 116(6) . .
C13 N4 N5 104.7(3) . .
C13 N4 Mn1 142.7(3) . 1_565
N5 N4 Mn1 112.5(2) . 1_565
N6 N5 N4 109.7(3) . .
N6 N5 Mn2 117.6(3) . 2
N4 N5 Mn2 127.1(2) . 2
N5 N6 N7 109.8(3) . .
N5 N6 Mn2 117.7(3) . .
N7 N6 Mn2 127.4(2) . .
C13 N7 N6 104.4(3) . .
C13 N7 Mn1 144.1(3) . .
N6 N7 Mn1 111.3(2) . .
N1 C1 C2 123.5(4) . .
N1 C1 H3 118.3 . .
C2 C1 H3 118.3 . .
C3 C2 C1 119.4(4) . .
C3 C2 H6 120.3 . .
C1 C2 H6 120.3 . .
C2 C3 C4 118.1(4) . .
C2 C3 C6 120.9(4) . .
C4 C3 C6 121.0(4) . .
C3 C4 C5 118.6(4) . .
C3 C4 H12 120.7 . .
C5 C4 H12 120.7 . .
N1 C5 C4 124.0(4) . .
N1 C5 H11 118.0 . .
C4 C5 H11 118.0 . .
O1 C6 O2 127.1(4) . .
O1 C6 C3 116.7(3) . .
O2 C6 C3 116.2(3) . .
N2 C7 C8 123.3(4) . .
N2 C7 H10 118.3 . .
C8 C7 H10 118.3 . .
C9 C8 C7 119.6(4) . .
C9 C8 H9 120.2 . .
C7 C8 H9 120.2 . .
C10 C9 C8 117.7(4) . .
C10 C9 C12 121.1(4) . .
C8 C9 C12 121.2(4) . .
C9 C10 C11 119.6(4) . .
C9 C10 H5 120.2 . .
C11 C10 H5 120.2 . .
N2 C11 C10 123.5(4) . .
N2 C11 H7 118.2 . .
C10 C11 H7 118.2 . .
O4 C12 O3 125.1(4) . .
O4 C12 C9 117.9(4) . .
O3 C12 C9 117.0(4) . .
N4 C13 N7 111.3(3) . .
N4 C13 N3 124.6(4) . .
N7 C13 N3 123.9(4) . .

loop_
_geom_bond_atom_site_label_1
_geom_bond_atom_site_label_2
_geom_bond_distance
_geom_bond_site_symmetry_2
Mn1 OW1 2.123(3) .
Mn1 O5 2.195(3) .
Mn1 N2 2.303(3) .
Mn1 N7 2.314(3) .
Mn1 N4 2.315(3) 1_545
Mn1 N1 2.377(3) .
Mn2 O5 2.140(3) .
Mn2 O5 2.145(3) 2
Mn2 O2 2.157(3) 1_455
Mn2 O1 2.168(3) 2_655
Mn2 N6 2.277(3) .
Mn2 N5 2.286(3) 2_545
O1 C6 1.245(5) .
O1 Mn2 2.168(3) 2_645
O2 C6 1.257(5) .
O2 Mn2 2.157(3) 1_655
O3 C12 1.253(6) .
O4 C12 1.245(6) .
O5 Mn2 2.145(3) 2_545
O5 H4 0.835(10) .
OW1 HW1A 0.828(10) .
OW1 HW1B 0.832(10) .
OW2 HW2A 0.822(10) .
OW2 HW2B 0.821(10) .
N1 C5 1.331(6) .
N1 C1 1.336(6) .
N2 C11 1.340(6) .
N2 C7 1.349(6) .
N3 C13 1.347(6) .
N3 H1 0.89(6) .
N3 H2 0.82(6) .
N4 C13 1.336(5) .
N4 N5 1.352(5) .
N4 Mn1 2.315(3) 1_565
N5 N6 1.299(5) .
N5 Mn2 2.286(3) 2
N6 N7 1.354(5) .
N7 C13 1.343(5) .
C1 C2 1.381(6) .
C1 H3 0.9300 .
C2 C3 1.374(6) .
C2 H6 0.9300 .
C3 C4 1.379(6) .
C3 C6 1.516(5) .
C4 C5 1.388(6) .
C4 H12 0.9300 .
C5 H11 0.9300 .
C7 C8 1.383(6) .
C7 H10 0.9300 .
C8 C9 1.380(7) .
C8 H9 0.9300 .
C9 C10 1.378(6) .
C9 C12 1.521(6) .
C10 C11 1.384(6) .
C10 H5 0.9300 .
C11 H7 0.9300 .
